data_4335524
loop_
_publ_author_name
'Seul-Gi Lee'
'Ki-Min Park'
'Yoichi Habata'
'Shim Sung Lee'

_publ_section_title
;
 Endo- and Exocyclic Supramolecular Complexes of Mixed-Donor Macrocycles
 via [1:1] and [2:2] Cyclizations
;
_journal_name_full 'Inorganic Chemistry'
_journal_page_first 8416
_journal_page_last 8426
_journal_paper_doi 10.1021/ic400247q
_journal_volume 52
_journal_year 2013
_chemical_formula_moiety 'C50 H56 N6 Ni O10 S4'
_chemical_formula_sum 'C50 H56 N6 Ni O10 S4'
_chemical_formula_weight 1087.96
_chemical_name_systematic
; 
 ? 
;
_space_group_IT_number 14
_symmetry_cell_setting monoclinic
_symmetry_space_group_name_Hall '-P 2yn'
_symmetry_space_group_name_H-M 'P 1 21/n 1'
_atom_sites_solution_hydrogens geom
_atom_sites_solution_primary direct
_atom_sites_solution_secondary difmap
_audit_creation_method SHELXL-97
_cell_angle_alpha 90.00
_cell_angle_beta 96.529(3)
_cell_angle_gamma 90.00
_cell_formula_units_Z 2
_cell_length_a 10.6383(13)
_cell_length_b 11.9057(14)
_cell_length_c 19.717(2)
_cell_measurement_reflns_used 1575
_cell_measurement_temperature 173(2)
_cell_measurement_theta_max 19.51
_cell_measurement_theta_min 2.29
_cell_volume 2481.1(5)
_computing_cell_refinement 'Bruker SAINT'
_computing_data_collection 'Bruker APEX2'
_computing_data_reduction 'Bruker SAINT'
_computing_molecular_graphics 'Bruker SHELXTL'
_computing_publication_material 'Bruker SHELXTL'
_computing_structure_refinement 'Bruker SHELXTL'
_computing_structure_solution 'Bruker SHELXTL'
_diffrn_ambient_temperature 173(2)
_diffrn_measured_fraction_theta_full 1.000
_diffrn_measured_fraction_theta_max 1.000
_diffrn_measurement_device_type 'Bruker APEX-II CCD'
_diffrn_measurement_method '\f and \w scans'
_diffrn_radiation_monochromator graphite
_diffrn_radiation_source 'fine-focus sealed tube'
_diffrn_radiation_type MoK\a
_diffrn_radiation_wavelength 0.71073
_diffrn_reflns_av_R_equivalents 0.0952
_diffrn_reflns_av_sigmaI/netI 0.0808
_diffrn_reflns_limit_h_max 13
_diffrn_reflns_limit_h_min -13
_diffrn_reflns_limit_k_max 14
_diffrn_reflns_limit_k_min -14
_diffrn_reflns_limit_l_max 24
_diffrn_reflns_limit_l_min -13
_diffrn_reflns_number 21053
_diffrn_reflns_theta_full 26.00
_diffrn_reflns_theta_max 26.00
_diffrn_reflns_theta_min 2.00
_exptl_absorpt_coefficient_mu 0.625
_exptl_absorpt_correction_T_max 0.9127
_exptl_absorpt_correction_T_min 0.8666
_exptl_absorpt_correction_type multi-scan
_exptl_absorpt_process_details SADABS
_exptl_crystal_colour blue
_exptl_crystal_density_diffrn 1.456
_exptl_crystal_description block
_exptl_crystal_F_000 1140
_exptl_crystal_size_max 0.24
_exptl_crystal_size_mid 0.20
_exptl_crystal_size_min 0.15
_refine_diff_density_max 1.249
_refine_diff_density_min -1.147
_refine_diff_density_rms 0.099
_refine_ls_extinction_method none
_refine_ls_goodness_of_fit_ref 1.037
_refine_ls_hydrogen_treatment constr
_refine_ls_matrix_type full
_refine_ls_number_parameters 322
_refine_ls_number_reflns 4871
_refine_ls_number_restraints 0
_refine_ls_restrained_S_all 1.037
_refine_ls_R_factor_all 0.1361
_refine_ls_R_factor_gt 0.0771
_refine_ls_shift/su_max 0.000
_refine_ls_shift/su_mean 0.000
_refine_ls_structure_factor_coef Fsqd
_refine_ls_weighting_details 'calc w=1/[\s^2^(Fo^2^)+(0.1099P)^2^+3.9336P] where P=(Fo^2^+2Fc^2^)/3'
_refine_ls_weighting_scheme calc
_refine_ls_wR_factor_gt 0.1971
_refine_ls_wR_factor_ref 0.2339
_reflns_number_gt 2822
_reflns_number_total 4871
_reflns_threshold_expression >2sigma(I)
_cod_data_source_file ic400247q_si_002_4.cif
_cod_data_source_block 4
_cod_database_code 4335524

loop_
_symmetry_equiv_pos_as_xyz
'x, y, z'
'-x+1/2, y+1/2, -z+1/2'
'-x, -y, -z'
'x-1/2, -y-1/2, z-1/2'

loop_
_atom_site_label
_atom_site_type_symbol
_atom_site_fract_x
_atom_site_fract_y
_atom_site_fract_z
_atom_site_U_iso_or_equiv
_atom_site_adp_type
_atom_site_occupancy
_atom_site_symmetry_multiplicity
_atom_site_calc_flag
_atom_site_refinement_flags
Ni1 Ni 0.5000 0.5000 0.5000 0.0399(3) Uani 1 2 d S
S2 S 1.01184(14) 0.66168(14) 0.50809(8) 0.0481(4) Uani 1 1 d .
S1 S 0.37195(14) 0.51737(14) 0.38978(7) 0.0448(4) Uani 1 1 d .
O1 O 0.7836(4) 0.8825(4) 0.4478(2) 0.0546(11) Uani 1 1 d .
O2 O 0.3499(4) 0.7374(4) 0.2627(2) 0.0661(14) Uani 1 1 d .
O3 O 0.5087(4) 0.3310(4) 0.4801(2) 0.0574(12) Uani 1 1 d .
O4 O 0.6737(5) 0.3143(4) 0.4274(3) 0.0691(14) Uani 1 1 d .
O5 O 0.5851(7) 0.1686(5) 0.4695(3) 0.106(2) Uani 1 1 d .
N1 N 0.5367(5) 0.8759(4) 0.3140(2) 0.0447(12) Uani 1 1 d .
N2 N 0.6537(4) 0.5489(4) 0.4469(2) 0.0421(12) Uani 1 1 d .
H2B H 0.6885 0.4823 0.4329 0.051 Uiso 1 1 calc R
N3 N 0.5884(6) 0.2725(5) 0.4586(2) 0.0514(13) Uani 1 1 d .
C1 C 0.7379(6) 0.8609(6) 0.2374(3) 0.0508(16) Uani 1 1 d .
H1A H 0.8071 0.8552 0.2112 0.061 Uiso 1 1 calc R
C2 C 0.7593(6) 0.8870(6) 0.3061(3) 0.0504(16) Uani 1 1 d .
H2A H 0.8425 0.8996 0.3279 0.061 Uiso 1 1 calc R
C3 C 0.6545(6) 0.8941(5) 0.3421(3) 0.0411(14) Uani 1 1 d .
C4 C 0.5197(5) 0.8506(5) 0.2475(3) 0.0412(14) Uani 1 1 d .
C5 C 0.6176(6) 0.8434(5) 0.2073(3) 0.0461(15) Uani 1 1 d .
H5A H 0.6016 0.8267 0.1600 0.055 Uiso 1 1 calc R
C6 C 0.6665(7) 0.9248(6) 0.4162(3) 0.0600(18) Uani 1 1 d .
H6A H 0.6636 1.0075 0.4214 0.072 Uiso 1 1 calc R
H6B H 0.5956 0.8919 0.4380 0.072 Uiso 1 1 calc R
C7 C 0.8209(7) 0.9128(5) 0.5138(3) 0.0497(16) Uani 1 1 d .
C8 C 0.7427(7) 0.9726(6) 0.5531(3) 0.0606(19) Uani 1 1 d .
H8A H 0.6592 0.9923 0.5347 0.073 Uiso 1 1 calc R
C9 C 0.7884(9) 1.0032(6) 0.6198(4) 0.071(2) Uani 1 1 d .
H9A H 0.7359 1.0435 0.6472 0.085 Uiso 1 1 calc R
C10 C 0.9082(9) 0.9752(7) 0.6452(4) 0.074(2) Uani 1 1 d .
H10A H 0.9403 0.9982 0.6900 0.089 Uiso 1 1 calc R
C11 C 0.9846(8) 0.9128(6) 0.6060(4) 0.066(2) Uani 1 1 d .
H11A H 1.0676 0.8923 0.6247 0.079 Uiso 1 1 calc R
C12 C 0.9410(6) 0.8808(5) 0.5406(3) 0.0484(16) Uani 1 1 d .
C13 C 1.0237(6) 0.8139(5) 0.4991(3) 0.0531(17) Uani 1 1 d .
H13A H 1.1127 0.8364 0.5122 0.064 Uiso 1 1 calc R
H13B H 1.0019 0.8335 0.4504 0.064 Uiso 1 1 calc R
C14 C 0.8732(6) 0.6264(6) 0.4515(3) 0.0531(16) Uani 1 1 d .
H14A H 0.8550 0.6875 0.4178 0.064 Uiso 1 1 calc R
H14B H 0.8894 0.5569 0.4264 0.064 Uiso 1 1 calc R
C15 C 0.7613(6) 0.6092(6) 0.4894(3) 0.0512(16) Uani 1 1 d .
H15A H 0.7308 0.6831 0.5037 0.061 Uiso 1 1 calc R
H15B H 0.7871 0.5648 0.5311 0.061 Uiso 1 1 calc R
C16 C 0.6076(6) 0.6082(6) 0.3841(3) 0.0502(16) Uani 1 1 d .
H16A H 0.6787 0.6200 0.3565 0.060 Uiso 1 1 calc R
H16B H 0.5752 0.6829 0.3957 0.060 Uiso 1 1 calc R
C17 C 0.5046(6) 0.5444(6) 0.3426(3) 0.0561(18) Uani 1 1 d .
H17A H 0.5388 0.4721 0.3280 0.067 Uiso 1 1 calc R
H17B H 0.4752 0.5880 0.3010 0.067 Uiso 1 1 calc R
C18 C 0.2895(5) 0.6505(6) 0.3840(3) 0.0514(17) Uani 1 1 d .
H18A H 0.2455 0.6603 0.4252 0.062 Uiso 1 1 calc R
H18B H 0.3524 0.7117 0.3836 0.062 Uiso 1 1 calc R
C19 C 0.1941(5) 0.6615(5) 0.3216(3) 0.0413(14) Uani 1 1 d .
C20 C 0.0705(5) 0.6256(6) 0.3220(3) 0.0505(16) Uani 1 1 d .
H20A H 0.0469 0.5910 0.3621 0.061 Uiso 1 1 calc R
C21 C -0.0183(6) 0.6378(6) 0.2674(4) 0.0546(17) Uani 1 1 d .
H21A H -0.1026 0.6129 0.2698 0.066 Uiso 1 1 calc R
C22 C 0.0140(6) 0.6863(6) 0.2087(4) 0.0554(17) Uani 1 1 d .
H22A H -0.0473 0.6941 0.1700 0.066 Uiso 1 1 calc R
C23 C 0.1364(6) 0.7235(6) 0.2060(3) 0.0550(17) Uani 1 1 d .
H23A H 0.1592 0.7582 0.1658 0.066 Uiso 1 1 calc R
C24 C 0.2243(5) 0.7101(5) 0.2617(3) 0.0452(15) Uani 1 1 d .
C25 C 0.3859(6) 0.8245(6) 0.2199(3) 0.0499(16) Uani 1 1 d .
H25A H 0.3310 0.8912 0.2223 0.060 Uiso 1 1 calc R
H25B H 0.3809 0.7990 0.1719 0.060 Uiso 1 1 calc R

loop_
_atom_site_aniso_label
_atom_site_aniso_U_11
_atom_site_aniso_U_22
_atom_site_aniso_U_33
_atom_site_aniso_U_23
_atom_site_aniso_U_13
_atom_site_aniso_U_12
Ni1 0.0389(6) 0.0465(7) 0.0340(6) 0.0034(5) 0.0029(4) 0.0012(5)
S2 0.0408(8) 0.0546(10) 0.0463(9) 0.0115(8) -0.0055(7) -0.0030(7)
S1 0.0410(8) 0.0592(10) 0.0321(8) 0.0100(7) -0.0051(6) -0.0094(7)
O1 0.056(3) 0.066(3) 0.039(2) -0.004(2) -0.007(2) 0.012(2)
O2 0.042(2) 0.082(4) 0.072(3) 0.038(3) -0.007(2) -0.013(2)
O3 0.069(3) 0.039(3) 0.067(3) -0.003(2) 0.018(3) 0.002(2)
O4 0.058(3) 0.076(4) 0.074(3) -0.019(3) 0.014(3) -0.002(3)
O5 0.161(6) 0.053(4) 0.111(5) 0.018(3) 0.048(5) 0.035(4)
N1 0.044(3) 0.056(3) 0.033(3) 0.003(2) -0.001(2) 0.004(2)
N2 0.036(3) 0.049(3) 0.041(3) -0.004(2) 0.005(2) -0.005(2)
N3 0.067(4) 0.056(4) 0.028(3) -0.007(3) -0.009(3) 0.003(3)
C1 0.052(4) 0.060(4) 0.044(4) 0.001(3) 0.019(3) 0.001(3)
C2 0.043(3) 0.062(4) 0.046(4) 0.003(3) 0.004(3) -0.008(3)
C3 0.053(4) 0.036(3) 0.033(3) 0.001(3) 0.001(3) 0.007(3)
C4 0.046(3) 0.039(3) 0.039(3) 0.006(3) 0.002(3) -0.001(3)
C5 0.051(4) 0.053(4) 0.033(3) 0.000(3) 0.001(3) -0.005(3)
C6 0.067(4) 0.066(5) 0.044(4) -0.015(3) -0.007(3) 0.013(4)
C7 0.073(4) 0.046(4) 0.028(3) 0.001(3) -0.005(3) -0.010(3)
C8 0.066(5) 0.068(5) 0.045(4) -0.004(3) -0.002(3) -0.001(4)
C9 0.105(6) 0.070(5) 0.040(4) -0.004(4) 0.011(4) -0.021(5)
C10 0.110(7) 0.070(5) 0.037(4) 0.003(4) -0.012(4) -0.032(5)
C11 0.088(5) 0.054(4) 0.051(4) 0.017(4) -0.016(4) -0.023(4)
C12 0.062(4) 0.040(4) 0.041(3) 0.011(3) -0.002(3) -0.014(3)
C13 0.051(4) 0.056(4) 0.049(4) 0.019(3) -0.008(3) -0.010(3)
C14 0.055(4) 0.049(4) 0.055(4) 0.005(3) 0.004(3) 0.001(3)
C15 0.058(4) 0.057(4) 0.040(3) 0.011(3) 0.008(3) -0.003(3)
C16 0.040(3) 0.058(4) 0.057(4) 0.011(3) 0.021(3) -0.003(3)
C17 0.075(5) 0.070(5) 0.022(3) 0.005(3) 0.003(3) 0.025(4)
C18 0.037(3) 0.087(5) 0.030(3) -0.013(3) 0.005(2) -0.011(3)
C19 0.035(3) 0.052(4) 0.036(3) -0.004(3) 0.002(2) -0.001(3)
C20 0.040(3) 0.069(5) 0.043(3) 0.003(3) 0.007(3) 0.002(3)
C21 0.033(3) 0.066(5) 0.064(4) 0.002(4) 0.000(3) 0.003(3)
C22 0.044(4) 0.058(4) 0.059(4) 0.001(4) -0.015(3) 0.002(3)
C23 0.048(4) 0.066(5) 0.049(4) 0.017(3) -0.003(3) 0.006(3)
C24 0.036(3) 0.046(4) 0.051(4) 0.007(3) -0.004(3) 0.001(3)
C25 0.043(3) 0.063(4) 0.042(3) 0.011(3) -0.002(3) 0.001(3)

loop_
_atom_type_symbol
_atom_type_description
_atom_type_scat_dispersion_real
_atom_type_scat_dispersion_imag
_atom_type_scat_source
C C 0.0033 0.0016 'International Tables Vol C Tables 4.2.6.8 and 6.1.1.4'
H H 0.0000 0.0000 'International Tables Vol C Tables 4.2.6.8 and 6.1.1.4'
N N 0.0061 0.0033 'International Tables Vol C Tables 4.2.6.8 and 6.1.1.4'
O O 0.0106 0.0060 'International Tables Vol C Tables 4.2.6.8 and 6.1.1.4'
S S 0.1246 0.1234 'International Tables Vol C Tables 4.2.6.8 and 6.1.1.4'
Ni Ni 0.3393 1.1124 'International Tables Vol C Tables 4.2.6.8 and 6.1.1.4'

loop_
_geom_angle_atom_site_label_1
_geom_angle_atom_site_label_2
_geom_angle_atom_site_label_3
_geom_angle
_geom_angle_site_symmetry_1
_geom_angle_site_symmetry_3
O3 Ni1 O3 180.0(3) . 3_666
O3 Ni1 N2 83.08(19) . 3_666
O3 Ni1 N2 96.92(19) 3_666 3_666
O3 Ni1 N2 96.92(19) . .
O3 Ni1 N2 83.08(19) 3_666 .
N2 Ni1 N2 180.0(2) 3_666 .
O3 Ni1 S1 86.87(14) . .
O3 Ni1 S1 93.13(14) 3_666 .
N2 Ni1 S1 94.55(13) 3_666 .
N2 Ni1 S1 85.44(13) . .
O3 Ni1 S1 93.14(14) . 3_666
O3 Ni1 S1 86.86(14) 3_666 3_666
N2 Ni1 S1 85.45(13) 3_666 3_666
N2 Ni1 S1 94.56(13) . 3_666
S1 Ni1 S1 180.00(4) . 3_666
C14 S2 C13 103.5(3) . .
C17 S1 C18 102.3(3) . .
C17 S1 Ni1 94.8(2) . .
C18 S1 Ni1 110.38(19) . .
C7 O1 C6 118.0(5) . .
C24 O2 C25 119.5(5) . .
N3 O3 Ni1 132.8(4) . .
C3 N1 C4 117.5(5) . .
C16 N2 C15 113.5(5) . .
C16 N2 Ni1 110.3(3) . .
C15 N2 Ni1 115.6(3) . .
O3 N3 O5 118.2(6) . .
O3 N3 O4 121.1(6) . .
O5 N3 O4 120.6(6) . .
C5 C1 C2 120.2(6) . .
C1 C2 C3 117.4(6) . .
N1 C3 C2 123.4(5) . .
N1 C3 C6 114.7(5) . .
C2 C3 C6 121.9(6) . .
N1 C4 C5 123.4(5) . .
N1 C4 C25 114.9(5) . .
C5 C4 C25 121.7(5) . .
C1 C5 C4 118.1(5) . .
O1 C6 C3 108.3(5) . .
O1 C7 C12 116.6(6) . .
O1 C7 C8 122.5(6) . .
C12 C7 C8 120.9(6) . .
C7 C8 C9 119.3(7) . .
C10 C9 C8 119.7(8) . .
C9 C10 C11 120.4(7) . .
C12 C11 C10 120.8(7) . .
C11 C12 C7 118.8(7) . .
C11 C12 C13 120.3(7) . .
C7 C12 C13 120.9(5) . .
C12 C13 S2 115.0(4) . .
C15 C14 S2 111.6(5) . .
C14 C15 N2 112.5(5) . .
N2 C16 C17 111.8(5) . .
C16 C17 S1 112.1(4) . .
C19 C18 S1 113.8(4) . .
C20 C19 C24 116.5(5) . .
C20 C19 C18 121.4(5) . .
C24 C19 C18 122.1(5) . .
C21 C20 C19 122.6(6) . .
C20 C21 C22 119.7(6) . .
C21 C22 C23 119.6(6) . .
C24 C23 C22 119.6(6) . .
C23 C24 O2 124.1(6) . .
C23 C24 C19 121.9(5) . .
O2 C24 C19 113.9(5) . .
O2 C25 C4 104.2(5) . .

loop_
_geom_bond_atom_site_label_1
_geom_bond_atom_site_label_2
_geom_bond_distance
_geom_bond_site_symmetry_2
Ni1 O3 2.054(4) .
Ni1 O3 2.054(4) 3_666
Ni1 N2 2.122(4) 3_666
Ni1 N2 2.122(4) .
Ni1 S1 2.4388(14) .
Ni1 S1 2.4388(14) 3_666
S2 C14 1.794(6) .
S2 C13 1.827(6) .
S1 C17 1.805(7) .
S1 C18 1.809(7) .
O1 C7 1.365(7) .
O1 C6 1.420(7) .
O2 C24 1.373(7) .
O2 C25 1.417(7) .
O3 N3 1.210(6) .
O4 N3 1.256(7) .
O5 N3 1.256(7) .
N1 C3 1.329(7) .
N1 C4 1.336(7) .
N2 C16 1.461(8) .
N2 C15 1.519(7) .
C1 C5 1.365(8) .
C1 C2 1.382(9) .
C2 C3 1.391(8) .
C3 C6 1.499(8) .
C4 C5 1.382(8) .
C4 C25 1.498(8) .
C7 C12 1.380(9) .
C7 C8 1.394(9) .
C8 C9 1.398(10) .
C9 C10 1.357(12) .
C10 C11 1.398(11) .
C11 C12 1.373(9) .
C12 C13 1.497(9) .
C14 C15 1.490(8) .
C16 C17 1.497(9) .
C18 C19 1.508(8) .
C19 C20 1.383(8) .
C19 C24 1.387(8) .
C20 C21 1.358(9) .
C21 C22 1.372(9) .
C22 C23 1.381(9) .
C23 C24 1.368(8) .
